data_7100249
loop_
_publ_author_name
'J. Veciana'
'Neus Domingo'
'Daniel Maspoch'
'Nans Roques'
'Concepcio Rovira'
'Daniel Ruiz-Molina'
'Javier Tejada'
'Klaus Wurst'

_publ_section_title
;
Hydrogen-bonded self-assemblies in a
polychlorotriphenylmethyl radical derivative substituted with six
meta-carboxylic acid groups
;
_journal_name_full 'Chemical Communications'
_journal_paper_doi 10.1039/b508952b
_journal_year 2005
_chemical_formula_sum 'C37 H36 Cl9 O15'
_chemical_formula_weight 1039.71
_space_group_IT_number 148
_symmetry_cell_setting trigonal
_symmetry_space_group_name_Hall '-R 3'
_symmetry_space_group_name_H-M 'R -3 :H'
_cell_angle_alpha 90.00
_cell_angle_beta 90.00
_cell_angle_gamma 120.00
_cell_formula_units_Z 6
_cell_length_a 15.6488(8)
_cell_length_b 15.6488(6)
_cell_length_c 33.8402(7)
_cell_measurement_temperature 233(2)
_cell_volume 7176.7(5)
_diffrn_ambient_temperature 233(2)
_exptl_crystal_density_diffrn 1.443
_cod_original_sg_symbol_H-M 'R -3'
_cod_database_code 7100249

loop_
_symmetry_equiv_pos_as_xyz
'x, y, z'
'-y, x-y, z'
'-x+y, -x, z'
'x+2/3, y+1/3, z+1/3'
'-y+2/3, x-y+1/3, z+1/3'
'-x+y+2/3, -x+1/3, z+1/3'
'x+1/3, y+2/3, z+2/3'
'-y+1/3, x-y+2/3, z+2/3'
'-x+y+1/3, -x+2/3, z+2/3'
'-x, -y, -z'
'y, -x+y, -z'
'x-y, x, -z'
'-x+2/3, -y+1/3, -z+1/3'
'y+2/3, -x+y+1/3, -z+1/3'
'x-y+2/3, x+1/3, -z+1/3'
'-x+1/3, -y+2/3, -z+2/3'
'y+1/3, -x+y+2/3, -z+2/3'
'x-y+1/3, x+2/3, -z+2/3'

loop_
_atom_site_label
_atom_site_type_symbol
_atom_site_fract_x
_atom_site_fract_y
_atom_site_fract_z
_atom_site_U_iso_or_equiv
_atom_site_adp_type
_atom_site_occupancy
_atom_site_symmetry_multiplicity
_atom_site_calc_flag
_atom_site_refinement_flags
_atom_site_disorder_assembly
_atom_site_disorder_group
O1 O -0.0004(2) 0.2965(3) 0.10519(9) 0.0820(10) Uani 1 1 d . . .
O2 O 0.1189(3) 0.3089(3) 0.14393(9) 0.0774(10) Uani 1 1 d D . .
H2O H 0.071(4) 0.281(6) 0.161(2) 0.16(3) Uiso 1 1 d D . .
O3 O 0.3528(3) 0.3353(3) -0.00170(10) 0.0878(11) Uani 1 1 d . . .
O4 O 0.2522(3) 0.3628(3) -0.03904(10) 0.0874(11) Uani 1 1 d D . .
H4O H 0.273(3) 0.339(3) -0.0570(11) 0.073(14) Uiso 1 1 d D . .
Cl1 Cl 0.18028(8) 0.54265(8) 0.12580(3) 0.0607(4) Uani 1 1 d . . .
Cl2 Cl 0.40389(10) 0.58061(9) -0.00278(4) 0.0812(5) Uani 1 1 d . . .
Cl3 Cl 0.13269(12) 0.22505(9) 0.04794(4) 0.0897(5) Uani 1 1 d . . .
C1 C 0.0856(3) 0.3272(3) 0.11226(12) 0.0592(11) Uani 1 1 d . . .
C2 C 0.2970(4) 0.3653(3) -0.00595(13) 0.0648(12) Uani 1 1 d . . .
C3 C 0.3333 0.6667 0.0649(2) 0.0561(17) Uani 1 3 d S . .
C4 C 0.1663(3) 0.3927(3) 0.08385(11) 0.0509(10) Uani 1 1 d . . .
C5 C 0.2143(3) 0.4943(3) 0.08701(10) 0.0466(9) Uani 1 1 d . . .
C6 C 0.2888(3) 0.5583(3) 0.06090(10) 0.0446(9) Uani 1 1 d . . .
C7 C 0.3143(3) 0.5116(3) 0.03160(11) 0.0509(9) Uani 1 1 d . . .
C8 C 0.2677(3) 0.4101(3) 0.02703(11) 0.0525(10) Uani 1 1 d . . .
C9 C 0.1933(3) 0.3513(3) 0.05349(12) 0.0577(10) Uani 1 1 d . . .
O5 O -0.0123(3) 0.1808(4) 0.19381(13) 0.1184(16) Uani 1 1 d . . .
C10 C -0.0970(7) 0.0880(8) 0.1850(4) 0.182(5) Uani 1 1 d . . .
H10A H -0.1553 0.0870 0.1961 0.218 Uiso 1 1 calc . . .
H10B H -0.0901 0.0359 0.1981 0.218 Uiso 1 1 calc . . .
C11 C -0.1132(11) 0.0658(7) 0.1434(5) 0.226(7) Uani 1 1 d . . .
H11A H -0.1718 0.0018 0.1398 0.339 Uiso 1 1 calc . . .
H11B H -0.0566 0.0649 0.1322 0.339 Uiso 1 1 calc . . .
H11C H -0.1222 0.1159 0.1302 0.339 Uiso 1 1 calc . . .
C12 C 0.0049(8) 0.2066(10) 0.2340(2) 0.166(4) Uani 1 1 d . . .
H12A H -0.0491 0.2152 0.2441 0.199 Uiso 1 1 calc . . .
H12B H 0.0041 0.1522 0.2487 0.199 Uiso 1 1 calc . . .
C13 C 0.0932(11) 0.2918(7) 0.2411(2) 0.198(6) Uani 1 1 d . . .
H13A H 0.0996 0.3065 0.2692 0.297 Uiso 1 1 calc . . .
H13B H 0.0948 0.3461 0.2266 0.297 Uiso 1 1 calc . . .
H13C H 0.1473 0.2828 0.2325 0.297 Uiso 1 1 calc . . .

loop_
_atom_site_aniso_label
_atom_site_aniso_U_11
_atom_site_aniso_U_22
_atom_site_aniso_U_33
_atom_site_aniso_U_23
_atom_site_aniso_U_13
_atom_site_aniso_U_12
O1 0.058(2) 0.104(3) 0.0561(18) 0.0168(17) -0.0046(15) 0.0191(18)
O2 0.081(2) 0.091(2) 0.0528(19) 0.0164(16) -0.0061(17) 0.0372(19)
O3 0.104(3) 0.115(3) 0.078(2) -0.025(2) -0.0120(19) 0.081(3)
O4 0.119(3) 0.127(3) 0.055(2) -0.0293(19) -0.0160(19) 0.091(3)
Cl1 0.0678(7) 0.0694(7) 0.0455(6) -0.0062(5) 0.0091(5) 0.0346(5)
Cl2 0.0868(9) 0.0720(8) 0.0678(8) -0.0028(6) 0.0353(6) 0.0269(6)
Cl3 0.1128(11) 0.0517(7) 0.0914(10) -0.0056(6) 0.0082(8) 0.0313(7)
C1 0.058(3) 0.063(3) 0.050(2) -0.0024(19) -0.010(2) 0.025(2)
C2 0.074(3) 0.071(3) 0.059(3) -0.014(2) -0.001(2) 0.043(3)
C3 0.046(2) 0.046(2) 0.077(5) 0.000 0.000 0.0228(11)
C4 0.050(2) 0.056(2) 0.042(2) 0.0037(17) -0.0028(17) 0.0231(19)
C5 0.050(2) 0.052(2) 0.0387(19) -0.0037(16) -0.0010(16) 0.0269(18)
C6 0.048(2) 0.049(2) 0.0400(19) -0.0006(16) 0.0006(16) 0.0264(18)
C7 0.051(2) 0.055(2) 0.046(2) 0.0029(17) 0.0050(17) 0.0255(19)
C8 0.059(2) 0.058(2) 0.047(2) -0.0059(18) -0.0012(18) 0.034(2)
C9 0.070(3) 0.053(2) 0.052(2) -0.0047(19) -0.004(2) 0.032(2)
O5 0.115(3) 0.127(4) 0.079(3) 0.032(2) 0.013(2) 0.035(3)
C10 0.103(6) 0.132(8) 0.227(13) 0.060(8) 0.018(7) -0.003(5)
C11 0.266(16) 0.105(7) 0.239(14) -0.027(8) -0.123(12) 0.041(8)
C12 0.181(9) 0.200(11) 0.086(5) 0.039(6) 0.031(6) 0.072(8)
C13 0.313(15) 0.098(6) 0.087(5) -0.006(4) 0.032(7) 0.030(8)

loop_
_geom_bond_atom_site_label_1
_geom_bond_atom_site_label_2
_geom_bond_distance
_geom_bond_site_symmetry_2
_geom_bond_publ_flag
O1 C1 1.205(5) . ?
O2 H2O 0.88(3) . ?
O2 C1 1.285(5) . ?
O3 C2 1.189(5) . ?
O4 H4O 0.86(3) . ?
O4 C2 1.311(6) . ?
Cl1 C5 1.727(4) . ?
Cl2 C7 1.724(4) . ?
Cl3 C9 1.722(4) . ?
C1 C4 1.508(6) . ?
C2 C8 1.506(6) . ?
C3 C6 1.483(4) 3_565 ?
C3 C6 1.483(4) 2_665 ?
C3 C6 1.483(4) . ?
C4 C5 1.381(5) . ?
C4 C9 1.387(6) . ?
C5 C6 1.406(5) . ?
C6 C7 1.403(5) . ?
C7 C8 1.386(6) . ?
C8 C9 1.390(6) . ?
O5 C12 1.407(10) . ?
O5 C10 1.424(10) . ?
C10 C11 1.443(17) . ?
C12 C13 1.380(14) . ?
